data_4116699
loop_
_publ_author_name
'Adam R. Johnson'
'William M. Davis'
'Christopher C. Cummins'
'Scafford Serron'
'Steven P. Nolan'
'Djamaladdin G. Musaev'
'Keiji Morokuma'

_publ_contact_author
;
    Christopher C. Cummins
    Massachusetts Institute of Technology
    Department of Chemistry
    77 Massachusetts Ave.
    Cambridge, MA 02139
    USA
;
_publ_contact_author_email ccummins@mit.edu
_publ_contact_author_fax '(1) 617 253 7030'
_publ_contact_author_phone '(1) 617 253 5332'
_publ_section_title
;
 Four-Coordinate Molybdenum Chalcogenide Complexes Relevant to Nitrous
 Oxide N-N Bond Cleavage by Three-Coordinate Molybdenum(III): Synthesis,
 Characterization, Reactivity, and Thermochemistry
;
_journal_name_full 'Journal of the American Chemical Society'
_journal_page_first 2071
_journal_page_last 2085
_journal_paper_doi 10.1021/ja971491z
_journal_volume 120
_journal_year 1998
_chemical_formula_sum 'C36 H54 Mo N3 Se'
_chemical_formula_weight 703.72
_chemical_name_systematic /selenide(tris(N-tert-butylanilido)molybdenum(V))
_space_group_IT_number 14
_symmetry_cell_setting monoclinic
_symmetry_space_group_name_Hall '-P 2ybc'
_symmetry_space_group_name_H-M 'P 1 21/c 1'
_atom_sites_solution_hydrogens geom
_atom_sites_solution_primary direct
_atom_sites_solution_secondary difmap
_audit_creation_method SHELXL
_cell_angle_alpha 90.00
_cell_angle_beta 92.9060(10)
_cell_angle_gamma 90.00
_cell_formula_units_Z 4
_cell_length_a 13.9372(7)
_cell_length_b 12.8821(7)
_cell_length_c 19.9510(10)
_cell_measurement_temperature 159(2)
_cell_measurement_theta_max 23.26
_cell_measurement_theta_min 1.46
_cell_volume 3577.4(3)
_computing_cell_refinement 'Siemens XSCANS'
_computing_data_collection 'Siemens XSCANS'
_computing_data_reduction 'Siemens SHELXTL'
_computing_molecular_graphics 'Siemens SHELXTL'
_computing_publication_material 'Siemens SHELXTL'
_computing_structure_refinement 'SHELXL-93 (Sheldrick, 1993)'
_computing_structure_solution 'SHELXS-86 (Sheldrick, 1990)'
_diffrn_ambient_temperature 159(2)
_diffrn_measurement_device 'Siemens P4'
_diffrn_measurement_method '\w scans'
_diffrn_radiation_monochromator graphite
_diffrn_radiation_source 'fine-focus sealed tube'
_diffrn_radiation_type MoK\a
_diffrn_radiation_wavelength 0.71073
_diffrn_reflns_av_R_equivalents 0.0379
_diffrn_reflns_av_sigmaI/netI 0.0359
_diffrn_reflns_limit_h_max 15
_diffrn_reflns_limit_h_min -7
_diffrn_reflns_limit_k_max 14
_diffrn_reflns_limit_k_min -14
_diffrn_reflns_limit_l_max 15
_diffrn_reflns_limit_l_min -22
_diffrn_reflns_number 12674
_diffrn_reflns_theta_max 23.26
_diffrn_reflns_theta_min 1.46
_exptl_absorpt_coefficient_mu 1.411
_exptl_absorpt_correction_T_max 0.1848
_exptl_absorpt_correction_T_min 0.1316
_exptl_absorpt_correction_type empirical
_exptl_crystal_colour black
_exptl_crystal_density_diffrn 1.307
_exptl_crystal_description needles
_exptl_crystal_F_000 1468
_exptl_crystal_size_max 0.75
_exptl_crystal_size_mid 0.32
_exptl_crystal_size_min 0.22
_refine_diff_density_max 0.394
_refine_diff_density_min -0.501
_refine_diff_density_rms 0.100
_refine_ls_extinction_method none
_refine_ls_goodness_of_fit_all 1.285
_refine_ls_goodness_of_fit_obs 1.322
_refine_ls_matrix_type full
_refine_ls_number_parameters 370
_refine_ls_number_reflns 5073
_refine_ls_number_restraints 0
_refine_ls_restrained_S_all 1.307
_refine_ls_restrained_S_obs 1.322
_refine_ls_R_factor_all 0.0466
_refine_ls_R_factor_obs 0.0391
_refine_ls_shift/esd_max -0.177
_refine_ls_shift/esd_mean 0.005
_refine_ls_structure_factor_coef Fsqd
_refine_ls_weighting_details 'w=1/[\s^2^(Fo^2^)+(0.0247P)^2^+8.8546P] where P=(Fo^2^+2Fc^2^)/3'
_refine_ls_weighting_scheme calc
_refine_ls_wR_factor_all 0.1022
_refine_ls_wR_factor_obs 0.0976
_reflns_number_observed 4559
_reflns_number_total 5075
_reflns_observed_criterion >2sigma(I)
_cod_data_source_file ja971491z_3.cif
_cod_data_source_block 96109
_cod_depositor_comments
;
The following automatic conversions were performed:

'_refine_ls_weighting_scheme' value 'calc
w=1/[\s^2^(Fo^2^)+(0.0247P)^2^+8.8546P] where P=(Fo^2^+2Fc^2^)/3' was
changed to 'calc'. New tag '_refine_ls_weighting_details' was
created. The value of the new tag was set to
'w=1/[\s^2^(Fo^2^)+(0.0247P)^2^+8.8546P] where P=(Fo^2^+2Fc^2^)/3'.

Automatic conversion script
Id: cif_fix_values 3143 2015-03-26 13:38:13Z robertas 
;
_cod_database_code 4116699

loop_
_symmetry_equiv_pos_as_xyz
'x, y, z'
'-x, y+1/2, -z+1/2'
'-x, -y, -z'
'x, -y-1/2, z-1/2'

loop_
_atom_site_aniso_label
_atom_site_aniso_U_11
_atom_site_aniso_U_22
_atom_site_aniso_U_33
_atom_site_aniso_U_23
_atom_site_aniso_U_13
_atom_site_aniso_U_12
Mo 0.0229(2) 0.0165(2) 0.0172(2) -0.0005(2) -0.0014(2) 0.0018(2)
Se 0.0343(3) 0.0281(3) 0.0205(3) -0.0052(2) -0.0027(2) 0.0019(2)
N1 0.027(2) 0.021(2) 0.022(2) 0.001(2) -0.001(2) 0.002(2)
N2 0.026(2) 0.015(2) 0.021(2) -0.002(2) 0.002(2) 0.002(2)
N3 0.028(2) 0.018(2) 0.018(2) -0.003(2) -0.004(2) -0.001(2)
C11 0.024(3) 0.020(2) 0.041(3) 0.004(2) 0.005(2) 0.004(2)
C12 0.035(3) 0.027(3) 0.038(3) -0.005(2) 0.012(2) 0.002(2)
C13 0.042(3) 0.034(3) 0.061(4) -0.018(3) 0.014(3) 0.001(3)
C14 0.039(3) 0.023(3) 0.090(5) -0.014(3) 0.012(3) 0.008(2)
C15 0.022(3) 0.029(3) 0.084(5) 0.019(3) 0.001(3) 0.007(2)
C16 0.025(3) 0.031(3) 0.046(3) 0.009(2) 0.002(2) 0.003(2)
C17 0.024(3) 0.030(3) 0.033(3) 0.000(2) -0.004(2) 0.003(2)
C18 0.032(3) 0.041(3) 0.038(3) 0.003(3) -0.010(2) 0.002(2)
C19 0.027(3) 0.040(3) 0.054(3) -0.004(3) 0.009(2) -0.002(2)
C21 0.018(2) 0.021(2) 0.025(2) 0.000(2) -0.001(2) -0.002(2)
C22 0.026(2) 0.026(3) 0.027(3) 0.001(2) 0.001(2) -0.001(2)
C23 0.029(3) 0.024(3) 0.037(3) -0.005(2) 0.000(2) 0.000(2)
C24 0.028(3) 0.020(3) 0.049(3) 0.005(2) 0.000(2) 0.000(2)
C25 0.026(3) 0.029(3) 0.034(3) 0.006(2) 0.003(2) 0.003(2)
C26 0.029(3) 0.025(3) 0.028(3) 0.000(2) 0.002(2) 0.001(2)
C27 0.025(2) 0.025(2) 0.024(2) -0.004(2) -0.002(2) 0.003(2)
C28 0.025(3) 0.030(3) 0.034(3) 0.000(2) -0.002(2) 0.000(2)
C29 0.031(3) 0.038(3) 0.030(3) -0.004(2) 0.005(2) 0.007(2)
C31 0.033(3) 0.018(2) 0.018(2) 0.000(2) -0.001(2) 0.002(2)
C32 0.028(3) 0.037(3) 0.024(3) 0.001(2) -0.001(2) -0.006(2)
C33 0.029(3) 0.052(3) 0.024(3) -0.002(2) 0.006(2) -0.003(2)
C34 0.038(3) 0.045(3) 0.020(2) -0.008(2) 0.005(2) -0.002(2)
C35 0.031(3) 0.033(3) 0.021(2) 0.000(2) -0.002(2) 0.001(2)
C36 0.027(3) 0.025(3) 0.023(2) 0.000(2) 0.001(2) 0.003(2)
C37 0.037(3) 0.019(2) 0.031(3) 0.006(2) -0.002(2) -0.002(2)
C38 0.090(5) 0.017(3) 0.038(3) -0.001(2) -0.004(3) 0.002(3)
C39 0.056(4) 0.028(3) 0.041(3) 0.009(2) -0.009(3) 0.008(3)
C110 0.033(3) 0.031(3) 0.035(3) 0.003(2) -0.002(2) -0.004(2)
C131 0.085(5) 0.051(4) 0.082(5) -0.037(4) 0.027(4) -0.006(4)
C151 0.045(4) 0.036(4) 0.120(6) 0.034(4) 0.004(4) 0.009(3)
C210 0.031(3) 0.022(2) 0.039(3) -0.004(2) -0.001(2) 0.005(2)
C231 0.054(4) 0.025(3) 0.053(3) -0.010(3) -0.005(3) -0.001(3)
C251 0.045(3) 0.041(3) 0.040(3) 0.014(3) 0.005(3) 0.005(3)
C310 0.051(4) 0.027(3) 0.080(5) 0.018(3) 0.004(3) -0.002(3)
C331 0.040(3) 0.097(5) 0.040(3) -0.024(3) 0.016(3) -0.010(3)
C351 0.042(3) 0.048(3) 0.036(3) -0.015(3) 0.001(2) -0.012(3)

loop_
_atom_site_label
_atom_site_type_symbol
_atom_site_fract_x
_atom_site_fract_y
_atom_site_fract_z
_atom_site_U_iso_or_equiv
_atom_site_thermal_displace_type
_atom_site_occupancy
_atom_site_calc_flag
_atom_site_refinement_flags
Mo Mo 0.75754(3) 0.12150(3) 0.09639(2) 0.01896(12) Uani 1 d .
Se Se 0.74877(4) 0.04602(4) -0.00885(2) 0.02777(15) Uani 1 d .
N1 N 0.6392(3) 0.2008(3) 0.1020(2) 0.0236(8) Uani 1 d .
N2 N 0.8778(3) 0.2016(3) 0.0968(2) 0.0208(8) Uani 1 d .
N3 N 0.7574(3) 0.0270(3) 0.1744(2) 0.0215(8) Uani 1 d .
C11 C 0.6476(3) 0.3106(4) 0.1179(2) 0.0282(11) Uani 1 d .
C12 C 0.6549(4) 0.3414(4) 0.1842(3) 0.0331(12) Uani 1 d .
H12A H 0.6574(4) 0.2903(4) 0.2186(3) 0.040 Uiso 1 calc R
C13 C 0.6586(4) 0.4463(4) 0.2017(3) 0.0452(14) Uani 1 d .
C14 C 0.6518(4) 0.5178(4) 0.1502(4) 0.050(2) Uani 1 d .
H14A H 0.6525(4) 0.5895(4) 0.1613(4) 0.061 Uiso 1 calc R
C15 C 0.6439(4) 0.4902(4) 0.0832(3) 0.045(2) Uani 1 d .
C16 C 0.6433(3) 0.3846(4) 0.0670(3) 0.0339(12) Uani 1 d .
H16A H 0.6400(3) 0.3634(4) 0.0213(3) 0.041 Uiso 1 calc R
C17 C 0.5364(3) 0.1631(4) 0.0869(2) 0.0296(11) Uani 1 d .
C18 C 0.5071(4) 0.1875(4) 0.0132(2) 0.0378(13) Uani 1 d .
H18A H 0.5105(4) 0.2626(4) 0.0058(2) 0.057 Uiso 1 calc R
H18B H 0.4413(4) 0.1634(4) 0.0030(2) 0.057 Uiso 1 calc R
H18C H 0.5510(4) 0.1522(4) -0.0161(2) 0.057 Uiso 1 calc R
C19 C 0.4675(4) 0.2161(4) 0.1335(3) 0.0400(13) Uani 1 d .
H19A H 0.4698(4) 0.2914(4) 0.1269(3) 0.060 Uiso 1 calc R
H19B H 0.4865(4) 0.1995(4) 0.1803(3) 0.060 Uiso 1 calc R
H19C H 0.4019(4) 0.1912(4) 0.1232(3) 0.060 Uiso 1 calc R
C21 C 0.8733(3) 0.3127(3) 0.0853(2) 0.0212(10) Uani 1 d .
C22 C 0.8833(3) 0.3804(4) 0.1393(2) 0.0260(10) Uani 1 d .
H22A H 0.8870(3) 0.3536(4) 0.1837(2) 0.031 Uiso 1 calc R
C23 C 0.8879(3) 0.4873(4) 0.1292(2) 0.0298(11) Uani 1 d .
C24 C 0.8809(3) 0.5245(4) 0.0639(3) 0.0327(12) Uani 1 d .
H24A H 0.8850(3) 0.5972(4) 0.0567(3) 0.039 Uiso 1 calc R
C25 C 0.8680(3) 0.4593(4) 0.0085(2) 0.0295(11) Uani 1 d .
C26 C 0.8641(3) 0.3529(4) 0.0202(2) 0.0277(11) Uani 1 d .
H26A H 0.8549(3) 0.3068(4) -0.0168(2) 0.033 Uiso 1 calc R
C27 C 0.9787(3) 0.1583(4) 0.0911(2) 0.0247(10) Uani 1 d .
C28 C 1.0496(3) 0.2141(4) 0.1402(2) 0.0296(11) Uani 1 d .
H28A H 1.0507(3) 0.2883(4) 0.1294(2) 0.044 Uiso 1 calc R
H28B H 1.1140(3) 0.1848(4) 0.1364(2) 0.044 Uiso 1 calc R
H28C H 1.0294(3) 0.2048(4) 0.1861(2) 0.044 Uiso 1 calc R
C29 C 1.0121(4) 0.1696(4) 0.0197(2) 0.0328(12) Uani 1 d .
H29A H 1.0122(4) 0.2432(4) 0.0072(2) 0.049 Uiso 1 calc R
H29B H 0.9683(4) 0.1314(4) -0.0114(2) 0.049 Uiso 1 calc R
H29C H 1.0772(4) 0.1414(4) 0.0174(2) 0.049 Uiso 1 calc R
C31 C 0.7502(3) 0.0895(3) 0.2350(2) 0.0230(10) Uani 1 d .
C32 C 0.6638(3) 0.0960(4) 0.2681(2) 0.0297(11) Uani 1 d .
H32A H 0.6097(3) 0.0564(4) 0.2524(2) 0.036 Uiso 1 calc R
C33 C 0.6568(4) 0.1601(4) 0.3236(2) 0.0347(12) Uani 1 d .
C34 C 0.7360(4) 0.2189(4) 0.3461(2) 0.0340(12) Uani 1 d .
H34A H 0.7312(4) 0.2626(4) 0.3841(2) 0.041 Uiso 1 calc R
C35 C 0.8222(3) 0.2147(4) 0.3136(2) 0.0287(11) Uani 1 d .
C36 C 0.8284(3) 0.1492(3) 0.2580(2) 0.0249(10) Uani 1 d .
H36A H 0.8869(3) 0.1455(3) 0.2357(2) 0.030 Uiso 1 calc R
C37 C 0.7610(4) -0.0896(3) 0.1859(2) 0.0292(11) Uani 1 d .
C38 C 0.7783(5) -0.1453(4) 0.1208(3) 0.049(2) Uani 1 d .
H38A H 0.7257(5) -0.1298(4) 0.0879(3) 0.073 Uiso 1 calc R
H38B H 0.7811(5) -0.2203(4) 0.1289(3) 0.073 Uiso 1 calc R
H38C H 0.8392(5) -0.1219(4) 0.1036(3) 0.073 Uiso 1 calc R
C39 C 0.8436(4) -0.1144(4) 0.2372(3) 0.0421(14) Uani 1 d .
H39A H 0.8329(4) -0.0785(4) 0.2795(3) 0.063 Uiso 1 calc R
H39B H 0.9045(4) -0.0910(4) 0.2199(3) 0.063 Uiso 1 calc R
H39C H 0.8463(4) -0.1895(4) 0.2451(3) 0.063 Uiso 1 calc R
C110 C 0.5311(4) 0.0463(4) 0.0982(2) 0.0330(12) Uani 1 d .
H11A H 0.5749(4) 0.0110(4) 0.0687(2) 0.050 Uiso 1 calc R
H11B H 0.4653(4) 0.0222(4) 0.0881(2) 0.050 Uiso 1 calc R
H11C H 0.5499(4) 0.0306(4) 0.1451(2) 0.050 Uiso 1 calc R
C131 C 0.6676(5) 0.4790(5) 0.2741(4) 0.072(2) Uani 1 d .
H13A H 0.6715(5) 0.4172(5) 0.3028(4) 0.108 Uiso 1 calc R
H13B H 0.6113(5) 0.5202(5) 0.2848(4) 0.108 Uiso 1 calc R
H13C H 0.7258(5) 0.5209(5) 0.2818(4) 0.108 Uiso 1 calc R
C151 C 0.6366(5) 0.5699(5) 0.0277(4) 0.067(2) Uani 1 d .
H15A H 0.6316(5) 0.5346(5) -0.0158(4) 0.101 Uiso 1 calc R
H15B H 0.6941(5) 0.6139(5) 0.0301(4) 0.101 Uiso 1 calc R
H15C H 0.5795(5) 0.6130(5) 0.0328(4) 0.101 Uiso 1 calc R
C210 C 0.9789(4) 0.0435(4) 0.1095(2) 0.0307(11) Uani 1 d .
H21A H 0.9576(4) 0.0352(4) 0.1552(2) 0.046 Uiso 1 calc R
H21B H 1.0441(4) 0.0157(4) 0.1070(2) 0.046 Uiso 1 calc R
H21C H 0.9353(4) 0.0058(4) 0.0781(2) 0.046 Uiso 1 calc R
C231 C 0.9012(4) 0.5595(4) 0.1887(3) 0.0440(14) Uani 1 d .
H23A H 0.9046(4) 0.5188(4) 0.2302(3) 0.066 Uiso 1 calc R
H23B H 0.8467(4) 0.6076(4) 0.1892(3) 0.066 Uiso 1 calc R
H23C H 0.9609(4) 0.5990(4) 0.1852(3) 0.066 Uiso 1 calc R
C251 C 0.8595(4) 0.5029(4) -0.0622(3) 0.0421(13) Uani 1 d .
H25A H 0.8639(4) 0.5787(4) -0.0604(3) 0.063 Uiso 1 calc R
H25B H 0.7975(4) 0.4826(4) -0.0837(3) 0.063 Uiso 1 calc R
H25C H 0.9117(4) 0.4754(4) -0.0882(3) 0.063 Uiso 1 calc R
C310 C 0.6680(4) -0.1321(4) 0.2142(3) 0.052(2) Uani 1 d .
H31A H 0.6560(4) -0.0966(4) 0.2564(3) 0.079 Uiso 1 calc R
H31B H 0.6749(4) -0.2068(4) 0.2224(3) 0.079 Uiso 1 calc R
H31C H 0.6140(4) -0.1199(4) 0.1817(3) 0.079 Uiso 1 calc R
C331 C 0.5624(4) 0.1685(6) 0.3579(3) 0.059(2) Uani 1 d .
H33A H 0.5698(4) 0.2166(6) 0.3959(3) 0.088 Uiso 1 calc R
H33B H 0.5438(4) 0.1000(6) 0.3741(3) 0.088 Uiso 1 calc R
H33C H 0.5125(4) 0.1946(6) 0.3258(3) 0.088 Uiso 1 calc R
C351 C 0.9075(4) 0.2799(4) 0.3381(3) 0.0423(14) Uani 1 d .
H35A H 0.9615(4) 0.2671(4) 0.3095(3) 0.064 Uiso 1 calc R
H35B H 0.9261(4) 0.2611(4) 0.3845(3) 0.064 Uiso 1 calc R
H35C H 0.8900(4) 0.3535(4) 0.3359(3) 0.064 Uiso 1 calc R

loop_
_atom_type_symbol
_atom_type_description
_atom_type_scat_dispersion_real
_atom_type_scat_dispersion_imag
_atom_type_scat_source
C C 0.0033 0.0016 'International Tables Vol C Tables 4.2.6.8 and 6.1.1.4'
H H 0.0000 0.0000 'International Tables Vol C Tables 4.2.6.8 and 6.1.1.4'
N N 0.0061 0.0033 'International Tables Vol C Tables 4.2.6.8 and 6.1.1.4'
Se Se -0.0929 2.2259 'International Tables Vol C Tables 4.2.6.8 and 6.1.1.4'
Mo Mo -1.6832 0.6857 'International Tables Vol C Tables 4.2.6.8 and 6.1.1.4'

loop_
_geom_angle_atom_site_label_1
_geom_angle_atom_site_label_2
_geom_angle_atom_site_label_3
_geom_angle
N1 Mo N2 116.64(15)
N1 Mo N3 104.1(2)
N2 Mo N3 110.73(15)
N1 Mo Se 105.49(11)
N2 Mo Se 103.33(10)
N3 Mo Se 117.03(10)
C11 N1 C17 114.6(4)
C11 N1 Mo 117.6(3)
C17 N1 Mo 127.6(3)
C21 N2 C27 112.4(3)
C21 N2 Mo 119.1(3)
C27 N2 Mo 126.7(3)
C31 N3 C37 115.1(3)
C31 N3 Mo 108.4(3)
C37 N3 Mo 136.5(3)
C12 C11 C16 120.1(5)
C12 C11 N1 119.4(4)
C16 C11 N1 120.5(4)
C11 C12 C13 121.2(5)
C14 C13 C12 117.4(5)
C14 C13 C131 121.9(5)
C12 C13 C131 120.8(6)
C13 C14 C15 123.2(5)
C14 C15 C16 118.3(5)
C14 C15 C151 122.3(6)
C16 C15 C151 119.4(6)
C11 C16 C15 119.8(5)
C110 C17 N1 109.6(4)
C110 C17 C19 108.3(4)
N1 C17 C19 110.5(4)
C110 C17 C18 109.3(4)
N1 C17 C18 108.9(4)
C19 C17 C18 110.2(4)
C22 C21 C26 119.3(4)
C22 C21 N2 119.7(4)
C26 C21 N2 121.0(4)
C21 C22 C23 120.8(4)
C24 C23 C22 118.4(4)
C24 C23 C231 121.7(4)
C22 C23 C231 119.9(4)
C23 C24 C25 122.5(4)
C26 C25 C24 117.7(4)
C26 C25 C251 121.2(5)
C24 C25 C251 121.0(4)
C25 C26 C21 121.2(4)
N2 C27 C210 109.1(4)
N2 C27 C29 111.2(4)
C210 C27 C29 108.6(4)
N2 C27 C28 110.4(4)
C210 C27 C28 107.9(4)
C29 C27 C28 109.5(4)
C36 C31 C32 119.1(4)
C36 C31 N3 119.5(4)
C32 C31 N3 121.3(4)
C33 C32 C31 120.5(4)
C32 C33 C34 119.6(4)
C32 C33 C331 119.9(5)
C34 C33 C331 120.4(5)
C33 C34 C35 121.1(4)
C34 C35 C36 118.7(4)
C34 C35 C351 120.6(4)
C36 C35 C351 120.7(4)
C31 C36 C35 121.1(4)
C38 C37 N3 110.2(4)
C38 C37 C39 109.1(4)
N3 C37 C39 108.9(4)
C38 C37 C310 108.7(5)
N3 C37 C310 112.6(4)
C39 C37 C310 107.4(4)

loop_
_geom_bond_atom_site_label_1
_geom_bond_atom_site_label_2
_geom_bond_distance
Mo N1 1.948(4)
Mo N2 1.967(4)
Mo N3 1.976(3)
Mo Se 2.3115(6)
N1 C11 1.453(6)
N1 C17 1.529(6)
N2 C21 1.451(6)
N2 C27 1.522(6)
N3 C31 1.459(6)
N3 C37 1.520(6)
C11 C12 1.379(7)
C11 C16 1.393(7)
C12 C13 1.396(7)
C13 C14 1.379(9)
C13 C131 1.504(8)
C14 C15 1.381(9)
C15 C16 1.399(8)
C15 C151 1.510(8)
C17 C110 1.524(7)
C17 C19 1.531(7)
C17 C18 1.538(7)
C21 C22 1.387(6)
C21 C26 1.398(6)
C22 C23 1.394(7)
C23 C24 1.386(7)
C23 C231 1.512(7)
C24 C25 1.393(7)
C25 C26 1.392(7)
C25 C251 1.517(7)
C27 C210 1.524(6)
C27 C29 1.529(6)
C27 C28 1.534(6)
C31 C36 1.393(6)
C31 C32 1.406(6)
C32 C33 1.388(7)
C33 C34 1.394(7)
C33 C331 1.518(7)
C34 C35 1.395(7)
C35 C36 1.400(6)
C35 C351 1.515(7)
C37 C38 1.513(7)
C37 C39 1.536(7)
C37 C310 1.539(7)
